data_9015135
loop_
_publ_author_name
'Biagioni, C.'
'Merlino, S.'
'Parodi, G. C.'
'Perchiazzi, N.'

_publ_section_title
;
 Crystal chemistry of minerals of the wohlerite group from the Los Archipelago, Guinea
;
_journal_name_full 'The Canadian Mineralogist'
_journal_page_first 593
_journal_page_last 609
_journal_paper_doi 10.3749/canmin.50.3.593
_journal_volume 50
_journal_year 2012
_chemical_compound_source 'the nepheline syenites of the Los Archipelago, Guinea'
_chemical_formula_sum 'Ca0.824 F Mn0.725 Na1.176 O8 Si2 Ti1.075 Zr0.2'
_chemical_name_mineral Normandite
_space_group_IT_number 14
_symmetry_space_group_name_Hall '-P 2yab'
_symmetry_space_group_name_H-M 'P 1 21/a 1'
_cell_angle_alpha 90
_cell_angle_beta 108.056
_cell_angle_gamma 90
_cell_length_a 10.8044
_cell_length_b 9.7945
_cell_length_c 7.0532
_cell_formula_units_Z 4
_cell_volume 709.639
_database_code_amcsd 0019477
_exptl_crystal_density_diffrn 3.489
_cod_original_formula_sum 'Zr.2 Ti1.075 Mn.725 (Ca.824 Na1.176) Si2 O8 F'
_cod_database_code 9015135

loop_
_space_group_symop_operation_xyz
x,y,z
1/2+x,1/2-y,z
1/2-x,1/2+y,-z
-x,-y,-z

loop_
_atom_site_aniso_label
_atom_site_aniso_U_11
_atom_site_aniso_U_22
_atom_site_aniso_U_33
_atom_site_aniso_U_12
_atom_site_aniso_U_13
_atom_site_aniso_U_23
Zr1 0.00842 0.00559 0.00718 0.00106 0.00239 0.00035
Ti1 0.00842 0.00559 0.00718 0.00106 0.00239 0.00035
Mn2 0.01173 0.01034 0.01100 -0.00066 0.00372 -0.00023
Ti2 0.01173 0.01034 0.01100 -0.00066 0.00372 -0.00023
Ca3 0.01096 0.01173 0.01180 -0.00238 0.00291 -0.00074
Na3 0.01096 0.01173 0.01180 -0.00238 0.00291 -0.00074
Ca4 0.01620 0.01630 0.01640 -0.00410 0.00500 -0.00180
Na4 0.01620 0.01630 0.01640 -0.00410 0.00500 -0.00180
Si1 0.00745 0.00691 0.00680 0.00045 0.00212 0.00022
Si2 0.00710 0.00673 0.00720 -0.00017 0.00184 0.00006
O1 0.01730 0.02230 0.00750 0.00100 0.00450 0.00060
O2 0.01060 0.00990 0.01480 -0.00070 0.00430 0.00270
O3 0.00980 0.01140 0.01290 -0.00170 0.00180 -0.00370
O4 0.01610 0.00790 0.01510 0.00160 0.00620 -0.00150
O5 0.01510 0.00910 0.01290 0.00090 0.00280 0.00280
O6 0.00880 0.01090 0.01260 0.00090 0.00210 0.00160
O7 0.00870 0.01070 0.01750 0.00040 0.00330 -0.00170
O8 0.00970 0.01330 0.01550 0.00160 0.00300 0.00230
F9 0.01200 0.01510 0.02110 0.00150 0.00300 -0.00080

loop_
_atom_site_label
_atom_site_fract_x
_atom_site_fract_y
_atom_site_fract_z
_atom_site_occupancy
_atom_site_U_iso_or_equiv
Zr1 0.28372 0.10239 0.02103 0.20000 0.00707
Ti1 0.28372 0.10239 0.02103 0.80000 0.00707
Mn2 0.43672 0.36674 0.85795 0.72500 0.01098
Ti2 0.43672 0.36674 0.85795 0.27500 0.01098
Ca3 0.30036 0.10841 0.52440 0.70600 0.01164
Na3 0.30036 0.10841 0.52440 0.29400 0.01164
Ca4 0.42433 0.37808 0.33840 0.11800 0.01630
Na4 0.42433 0.37808 0.33840 0.88200 0.01630
Si1 0.62040 0.16354 0.21053 1.00000 0.00707
Si2 0.62101 0.16562 0.67011 1.00000 0.00709
O1 0.64377 0.15860 0.45145 1.00000 0.01550
O2 0.73935 0.26300 0.20008 1.00000 0.01168
O3 0.74623 0.25438 0.80128 1.00000 0.01174
O4 0.65222 0.00956 0.15779 1.00000 0.01270
O5 0.63326 0.00772 0.74318 1.00000 0.01270
O6 0.47691 0.21983 0.09716 1.00000 0.01102
O7 0.48457 0.23613 0.64759 1.00000 0.01250
O8 0.62659 0.47435 0.95688 1.00000 0.01300
F9 0.38993 0.50585 0.60015 1.00000 0.01656

loop_
_cod_related_entry_id
_cod_related_entry_database
_cod_related_entry_code
1 AMCSD 0019477
